data_7210393
loop_
_publ_author_name
'McDonald, Cecelia'
'Whyte, Teresa'
'Taylor, Stephanie M.'
'Sanz, Sergio'
'Brechin, Euan K.'
'Gaynor, Declan'
'Jones, Leigh F.'

_publ_section_title
;
 Progressive decoration of pentanuclear Cu(ii) 12-metallacrown-4 nodes
 towards targeted 1- and 2D extended networks
;
_journal_issue 34
_journal_name_full CrystEngComm
_journal_page_first 6672
_journal_paper_doi 10.1039/c3ce40859k
_journal_volume 15
_journal_year 2013
_chemical_formula_sum 'C66 H70 Cl2 Cu5 N14 O16'
_chemical_formula_weight 1703.96
_chemical_name_common '[Cu5(L)4(py)6](ClO4)2'
_chemical_name_systematic
;
 ?
;
_space_group_IT_number 2
_symmetry_cell_setting triclinic
_symmetry_space_group_name_Hall '-P 1'
_symmetry_space_group_name_H-M 'P -1'
_atom_sites_solution_hydrogens geom
_atom_sites_solution_primary direct
_atom_sites_solution_secondary difmap
_audit_creation_method SHELXL-97
_cell_angle_alpha 97.753(3)
_cell_angle_beta 104.385(3)
_cell_angle_gamma 103.130(3)
_cell_formula_units_Z 1
_cell_length_a 11.3067(3)
_cell_length_b 12.7372(5)
_cell_length_c 13.2511(4)
_cell_measurement_reflns_used 8503
_cell_measurement_temperature 150(2)
_cell_measurement_theta_max 25.35
_cell_measurement_theta_min 2.8764
_cell_volume 1762.79(11)
_computing_cell_refinement
;
CrysAlisPro, Oxford Diffraction Ltd.,
Version 1.171.34.36 (release 02-08-2010 CrysAlis171 .NET)
(compiled Aug  2 2010,13:00:58)
;
_computing_data_collection
;
CrysAlisPro, Oxford Diffraction Ltd.,
Version 1.171.34.36 (release 02-08-2010 CrysAlis171 .NET)
(compiled Aug  2 2010,13:00:58)
;
_computing_data_reduction
;
CrysAlisPro, Oxford Diffraction Ltd.,
Version 1.171.34.36 (release 02-08-2010 CrysAlis171 .NET)
(compiled Aug  2 2010,13:00:58)
;
_computing_molecular_graphics 'ORTEX (P.McArdle, 1995)'
_computing_publication_material 'SHELXL-97/2 (Sheldrick,1997)'
_computing_structure_refinement 'SHELXL-97 (Sheldrick, 1997)'
_computing_structure_solution 'SHELXS-97 (Sheldrick, 1990)'
_diffrn_ambient_temperature 150(2)
_diffrn_detector_area_resol_mean 16.1048
_diffrn_measured_fraction_theta_full 0.998
_diffrn_measured_fraction_theta_max 0.998
_diffrn_measurement_details
;
  1 omega  -11.00   16.00   1.0000   20.0000
omega____ theta____ kappa____ phi______ frames
    -      -14.4216  -77.0000 -180.0000 27
  2 omega  -42.00   53.00   1.0000   20.0000
omega____ theta____ kappa____ phi______ frames
    -       22.8591  -77.0000   60.0000 95
  3 omega   -1.00   92.00   1.0000   20.0000
omega____ theta____ kappa____ phi______ frames
    -       22.8591   77.0000 -180.0000 93
  4 omega    6.00   88.00   1.0000   20.0000
omega____ theta____ kappa____ phi______ frames
    -       22.8591   77.0000  -30.0000 82
  5 omega   10.00   88.00   1.0000   20.0000
omega____ theta____ kappa____ phi______ frames
    -       22.8591   37.0000  -30.0000 78
;
_diffrn_measurement_device_type 'Xcalibur, Sapphire3'
_diffrn_measurement_method '\w scans'
_diffrn_orient_matrix_UB_11 -0.0021765000
_diffrn_orient_matrix_UB_12 -0.0500633000
_diffrn_orient_matrix_UB_13 0.0182460000
_diffrn_orient_matrix_UB_21 -0.0672571000
_diffrn_orient_matrix_UB_22 -0.0142394000
_diffrn_orient_matrix_UB_23 -0.0169024000
_diffrn_orient_matrix_UB_31 -0.0000234000
_diffrn_orient_matrix_UB_32 -0.0264761000
_diffrn_orient_matrix_UB_33 -0.0506564000
_diffrn_radiation_monochromator graphite
_diffrn_radiation_source 'Enhance (Mo) X-ray Source'
_diffrn_radiation_type 'Mo K\a'
_diffrn_radiation_wavelength 0.7107
_diffrn_reflns_av_R_equivalents 0.0185
_diffrn_reflns_limit_h_max 10
_diffrn_reflns_limit_h_min -15
_diffrn_reflns_limit_k_max 16
_diffrn_reflns_limit_k_min -17
_diffrn_reflns_limit_l_max 17
_diffrn_reflns_limit_l_min -15
_diffrn_reflns_number 13974
_diffrn_reflns_theta_full 25.35
_diffrn_reflns_theta_max 25.35
_diffrn_reflns_theta_min 2.8764
_exptl_absorpt_coefficient_mu 1.637
_exptl_absorpt_correction_T_max 1.00000
_exptl_absorpt_correction_T_min 0.78649
_exptl_absorpt_correction_type multi-scan
_exptl_absorpt_process_details
;
CrysAlisPro, Oxford Diffraction Ltd.,
Version 1.171.34.36 (release 02-08-2010 CrysAlis171 .NET)
(compiled Aug  2 2010,13:00:58)
Empirical absorption correction using spherical harmonics,
 implemented in SCALE3 ABSPACK scaling algorithm.
;
_exptl_crystal_colour Green
_exptl_crystal_density_diffrn 1.605
_exptl_crystal_density_method 'not measured'
_exptl_crystal_description Block
_exptl_crystal_F_000 871
_exptl_crystal_size_max 0.10
_exptl_crystal_size_mid 0.08
_exptl_crystal_size_min 0.05
_refine_diff_density_max 0.596
_refine_diff_density_min -0.337
_refine_diff_density_rms 0.065
_refine_ls_extinction_method none
_refine_ls_goodness_of_fit_ref 1.063
_refine_ls_hydrogen_treatment constr
_refine_ls_matrix_type full
_refine_ls_number_parameters 467
_refine_ls_number_reflns 6450
_refine_ls_number_restraints 0
_refine_ls_restrained_S_all 1.063
_refine_ls_R_factor_all 0.0348
_refine_ls_R_factor_gt 0.0267
_refine_ls_shift/su_max 0.001
_refine_ls_shift/su_mean 0.000
_refine_ls_structure_factor_coef Fsqd
_refine_ls_weighting_details 'calc w=1/[\s^2^(Fo^2^)+(0.0317P)^2^+0.8757P] where P=(Fo^2^+2Fc^2^)/3'
_refine_ls_weighting_scheme calc
_refine_ls_wR_factor_gt 0.0644
_refine_ls_wR_factor_ref 0.0681
_reflns_number_gt 5592
_reflns_number_total 6450
_reflns_threshold_expression >2sigma(I)
_cod_data_source_file c3ce40859k.txt
_cod_data_source_block cmd168a3
_cod_depositor_comments
;
The following automatic conversions were performed:

'_symmetry_cell_setting' value 'Triclinic' changed to 'triclinic'
according to /home/saulius/struct/CIF-dictionaries/cif_core.dic
dictionary named 'cif_core.dic' version 2.4.2 from 2011-04-26.

Automatic conversion script
Id: cif_fix_values 1891 2012-01-12 08:04:46Z andrius 
;
_cod_original_cell_volume 1762.79(10)
_cod_original_sg_symbol_H-M P-1
_cod_database_code 7210393

loop_
_symmetry_equiv_pos_as_xyz
'x, y, z'
'-x, -y, -z'

loop_
_atom_site_label
_atom_site_type_symbol
_atom_site_fract_x
_atom_site_fract_y
_atom_site_fract_z
_atom_site_U_iso_or_equiv
_atom_site_adp_type
_atom_site_occupancy
_atom_site_symmetry_multiplicity
_atom_site_calc_flag
_atom_site_refinement_flags
Cu1 Cu 0.5000 0.5000 0.5000 0.01120(9) Uani 1 2 d S
Cu2 Cu 0.52020(2) 0.32998(2) 0.66390(2) 0.01334(8) Uani 1 1 d .
Cu3 Cu 0.75587(2) 0.67595(2) 0.66606(2) 0.01152(7) Uani 1 1 d .
Cl1 Cl 0.62838(5) 0.27474(5) 0.10963(4) 0.02077(13) Uani 1 1 d .
N1 N 0.37560(16) 0.29450(14) 0.53431(14) 0.0123(4) Uani 1 1 d .
N2 N 0.33188(18) 0.37153(15) 0.73592(15) 0.0177(4) Uani 1 1 d .
N3 N 0.66995(16) 0.54699(15) 0.71086(14) 0.0132(4) Uani 1 1 d .
N4 N 0.93001(16) 0.66507(15) 0.75883(14) 0.0137(4) Uani 1 1 d .
N5 N 0.75245(18) 0.82009(16) 0.77776(16) 0.0207(4) Uani 1 1 d .
N6 N 0.49744(17) 0.17898(15) 0.69501(14) 0.0148(4) Uani 1 1 d .
N7 N 0.68187(18) 0.28826(16) 0.57365(15) 0.0201(4) Uani 1 1 d .
O1 O 0.39913(13) 0.34817(12) 0.45117(11) 0.0130(3) Uani 1 1 d .
O2 O 0.55604(14) 0.47820(12) 0.63933(12) 0.0157(3) Uani 1 1 d .
O3 O 0.65891(14) 0.39913(12) 0.79226(12) 0.0153(3) Uani 1 1 d .
O4 O 0.16953(14) 0.24366(13) 0.43038(12) 0.0161(3) Uani 1 1 d .
O5 O 0.60396(18) 0.28220(15) 0.21111(13) 0.0298(4) Uani 1 1 d .
O6 O 0.64625(19) 0.16806(15) 0.07786(15) 0.0376(5) Uani 1 1 d .
O7 O 0.52318(18) 0.29001(18) 0.03301(14) 0.0379(5) Uani 1 1 d .
O8 O 0.74111(18) 0.35880(16) 0.11822(17) 0.0377(5) Uani 1 1 d .
C1 C 0.2559(2) 0.24853(17) 0.51776(17) 0.0134(5) Uani 1 1 d .
C2 C 0.2162(2) 0.20113(19) 0.60519(18) 0.0158(5) Uani 1 1 d .
C3 C 0.1438(2) 0.0926(2) 0.58186(19) 0.0223(5) Uani 1 1 d .
H3 H 0.1178 0.0522 0.5107 0.027 Uiso 1 1 calc R
C4 C 0.1088(2) 0.0418(2) 0.6598(2) 0.0293(6) Uani 1 1 d .
H4 H 0.0603 -0.0330 0.6426 0.035 Uiso 1 1 calc R
C5 C 0.1451(2) 0.1008(2) 0.7629(2) 0.0290(6) Uani 1 1 d .
H5 H 0.1214 0.0665 0.8170 0.035 Uiso 1 1 calc R
C6 C 0.2155(2) 0.2097(2) 0.78782(19) 0.0235(5) Uani 1 1 d .
H6 H 0.2386 0.2496 0.8589 0.028 Uiso 1 1 calc R
C7 C 0.2536(2) 0.26218(19) 0.71064(18) 0.0165(5) Uani 1 1 d .
C8 C 0.2762(2) 0.4488(2) 0.6793(2) 0.0244(6) Uani 1 1 d .
H8A H 0.2388 0.4150 0.6036 0.037 Uiso 1 1 calc R
H8B H 0.3426 0.5166 0.6875 0.037 Uiso 1 1 calc R
H8C H 0.2103 0.4662 0.7092 0.037 Uiso 1 1 calc R
C9 C 0.3909(2) 0.4213(2) 0.84879(19) 0.0248(6) Uani 1 1 d .
H9A H 0.3260 0.4364 0.8813 0.037 Uiso 1 1 calc R
H9B H 0.4551 0.4902 0.8562 0.037 Uiso 1 1 calc R
H9C H 0.4312 0.3704 0.8845 0.037 Uiso 1 1 calc R
C10 C 0.7133(2) 0.49738(18) 0.78716(16) 0.0122(4) Uani 1 1 d .
C11 C 0.8273(2) 0.56193(18) 0.87526(17) 0.0131(5) Uani 1 1 d .
C12 C 0.8307(2) 0.53745(19) 0.97566(17) 0.0172(5) Uani 1 1 d .
H12 H 0.7636 0.4815 0.9829 0.021 Uiso 1 1 calc R
C13 C 0.9302(2) 0.5935(2) 1.06422(18) 0.0203(5) Uani 1 1 d .
H13 H 0.9304 0.5777 1.1323 0.024 Uiso 1 1 calc R
C14 C 1.0290(2) 0.6723(2) 1.05298(19) 0.0226(5) Uani 1 1 d .
H14 H 1.0984 0.7102 1.1135 0.027 Uiso 1 1 calc R
C15 C 1.0285(2) 0.69684(19) 0.95430(18) 0.0189(5) Uani 1 1 d .
H15 H 1.0976 0.7514 0.9479 0.023 Uiso 1 1 calc R
C16 C 0.9278(2) 0.64259(18) 0.86413(17) 0.0137(5) Uani 1 1 d .
C17 C 0.9573(2) 0.5710(2) 0.69601(18) 0.0190(5) Uani 1 1 d .
H17A H 1.0427 0.5662 0.7305 0.028 Uiso 1 1 calc R
H17B H 0.9522 0.5832 0.6238 0.028 Uiso 1 1 calc R
H17C H 0.8950 0.5022 0.6927 0.028 Uiso 1 1 calc R
C18 C 1.0283(2) 0.7673(2) 0.76471(19) 0.0211(5) Uani 1 1 d .
H18A H 1.0153 0.8294 0.8089 0.032 Uiso 1 1 calc R
H18B H 1.0218 0.7815 0.6930 0.032 Uiso 1 1 calc R
H18C H 1.1126 0.7583 0.7962 0.032 Uiso 1 1 calc R
C19 C 0.7040(2) 0.8076(2) 0.85869(19) 0.0238(5) Uani 1 1 d .
H19 H 0.6619 0.7353 0.8627 0.029 Uiso 1 1 calc R
C20 C 0.7118(3) 0.8946(2) 0.9375(2) 0.0369(7) Uani 1 1 d .
H20 H 0.6763 0.8822 0.9941 0.044 Uiso 1 1 calc R
C21 C 0.7717(3) 0.9984(3) 0.9315(3) 0.0516(10) Uani 1 1 d .
H21 H 0.7787 1.0597 0.9844 0.062 Uiso 1 1 calc R
C22 C 0.8216(2) 1.01344(16) 0.84839(19) 0.0560(10) Uani 1 1 d .
H22 H 0.8638 1.0851 0.8430 0.067 Uiso 1 1 calc R
C23 C 0.8093(2) 0.92234(16) 0.77258(19) 0.0348(7) Uani 1 1 d .
H23 H 0.8428 0.9331 0.7145 0.042 Uiso 1 1 calc R
C24 C 0.4587(2) 0.09121(19) 0.61538(19) 0.0205(5) Uani 1 1 d .
H24 H 0.4461 0.1025 0.5445 0.025 Uiso 1 1 calc R
C25 C 0.4362(3) -0.0151(2) 0.6322(2) 0.0305(6) Uani 1 1 d .
H25 H 0.4096 -0.0757 0.5739 0.037 Uiso 1 1 calc R
C26 C 0.4525(3) -0.0322(2) 0.7343(2) 0.0343(7) Uani 1 1 d .
H26 H 0.4365 -0.1047 0.7479 0.041 Uiso 1 1 calc R
C27 C 0.4928(3) 0.0585(2) 0.8169(2) 0.0313(6) Uani 1 1 d .
H27 H 0.5049 0.0492 0.8883 0.038 Uiso 1 1 calc R
C28 C 0.5153(2) 0.1619(2) 0.79470(19) 0.0209(5) Uani 1 1 d .
H28 H 0.5445 0.2238 0.8520 0.025 Uiso 1 1 calc R
C29 C 0.7751(2) 0.2578(2) 0.6368(2) 0.0256(6) Uani 1 1 d .
H29 H 0.7663 0.2424 0.7031 0.031 Uiso 1 1 calc R
C30 C 0.8830(2) 0.2475(2) 0.6106(2) 0.0300(6) Uani 1 1 d .
H30 H 0.9467 0.2257 0.6579 0.036 Uiso 1 1 calc R
C31 C 0.8966(2) 0.2694(2) 0.5145(2) 0.0314(6) Uani 1 1 d .
H31 H 0.9700 0.2631 0.4942 0.038 Uiso 1 1 calc R
C32 C 0.8012(2) 0.3008(2) 0.4479(2) 0.0285(6) Uani 1 1 d .
H32 H 0.8079 0.3167 0.3812 0.034 Uiso 1 1 calc R
C33 C 0.6961(2) 0.3085(2) 0.48087(19) 0.0208(5) Uani 1 1 d .
H33 H 0.6305 0.3293 0.4347 0.025 Uiso 1 1 calc R

loop_
_atom_site_aniso_label
_atom_site_aniso_U_11
_atom_site_aniso_U_22
_atom_site_aniso_U_33
_atom_site_aniso_U_23
_atom_site_aniso_U_13
_atom_site_aniso_U_12
Cu1 0.01187(18) 0.00956(19) 0.01066(19) 0.00453(14) 0.00188(14) 0.00002(15)
Cu2 0.01419(14) 0.01009(14) 0.01254(14) 0.00573(10) 0.00054(11) -0.00134(11)
Cu3 0.01165(13) 0.01020(14) 0.01078(14) 0.00405(10) 0.00202(10) -0.00062(11)
Cl1 0.0245(3) 0.0212(3) 0.0182(3) 0.0071(2) 0.0056(2) 0.0082(2)
N1 0.0147(9) 0.0099(9) 0.0119(9) 0.0070(7) 0.0045(7) -0.0010(8)
N2 0.0221(10) 0.0157(10) 0.0153(10) 0.0034(8) 0.0063(8) 0.0038(8)
N3 0.0104(9) 0.0130(9) 0.0110(9) 0.0016(7) -0.0006(7) -0.0022(8)
N4 0.0135(9) 0.0127(9) 0.0139(9) 0.0049(7) 0.0040(7) 0.0002(8)
N5 0.0191(10) 0.0160(10) 0.0252(11) 0.0003(8) 0.0064(8) 0.0037(8)
N6 0.0159(9) 0.0130(10) 0.0160(10) 0.0046(8) 0.0047(8) 0.0038(8)
N7 0.0194(10) 0.0214(11) 0.0194(11) 0.0042(8) 0.0056(8) 0.0048(9)
O1 0.0138(7) 0.0120(8) 0.0114(8) 0.0061(6) 0.0029(6) -0.0016(6)
O2 0.0142(7) 0.0128(8) 0.0133(8) 0.0048(6) -0.0030(6) -0.0034(6)
O3 0.0165(8) 0.0126(8) 0.0137(8) 0.0061(6) 0.0016(6) -0.0007(6)
O4 0.0135(7) 0.0178(8) 0.0145(8) 0.0080(6) 0.0019(6) -0.0008(7)
O5 0.0460(11) 0.0238(10) 0.0188(9) 0.0071(7) 0.0116(8) 0.0040(9)
O6 0.0461(12) 0.0257(11) 0.0406(12) -0.0004(9) 0.0106(9) 0.0151(9)
O7 0.0369(11) 0.0555(14) 0.0251(10) 0.0147(9) 0.0030(8) 0.0228(10)
O8 0.0315(10) 0.0317(11) 0.0561(13) 0.0175(10) 0.0211(9) 0.0061(9)
C1 0.0160(11) 0.0093(11) 0.0140(11) 0.0032(9) 0.0045(9) 0.0009(9)
C2 0.0119(10) 0.0190(12) 0.0172(12) 0.0095(9) 0.0027(9) 0.0036(9)
C3 0.0195(12) 0.0220(13) 0.0206(13) 0.0074(10) 0.0029(10) -0.0023(10)
C4 0.0255(13) 0.0249(14) 0.0317(15) 0.0141(12) 0.0039(11) -0.0049(11)
C5 0.0249(13) 0.0377(16) 0.0259(14) 0.0218(12) 0.0098(11) -0.0005(12)
C6 0.0215(12) 0.0320(15) 0.0185(13) 0.0109(11) 0.0077(10) 0.0048(11)
C7 0.0138(11) 0.0195(12) 0.0182(12) 0.0078(9) 0.0053(9) 0.0052(10)
C8 0.0310(14) 0.0197(13) 0.0262(14) 0.0064(10) 0.0103(11) 0.0106(11)
C9 0.0285(13) 0.0263(14) 0.0185(13) 0.0006(11) 0.0077(10) 0.0068(11)
C10 0.0137(10) 0.0129(11) 0.0117(11) 0.0038(9) 0.0060(9) 0.0034(9)
C11 0.0143(10) 0.0125(11) 0.0130(11) 0.0032(9) 0.0030(9) 0.0053(9)
C12 0.0199(12) 0.0178(12) 0.0154(12) 0.0045(9) 0.0066(9) 0.0056(10)
C13 0.0267(13) 0.0235(13) 0.0111(11) 0.0056(10) 0.0040(10) 0.0079(11)
C14 0.0222(12) 0.0206(13) 0.0161(12) -0.0011(10) -0.0031(10) 0.0006(11)
C15 0.0163(11) 0.0148(12) 0.0196(12) 0.0019(9) 0.0009(9) -0.0018(10)
C16 0.0153(11) 0.0110(11) 0.0151(11) 0.0040(9) 0.0033(9) 0.0047(9)
C17 0.0194(12) 0.0211(13) 0.0190(12) 0.0061(10) 0.0089(10) 0.0056(10)
C18 0.0143(11) 0.0220(13) 0.0235(13) 0.0118(10) 0.0022(10) -0.0027(10)
C19 0.0212(12) 0.0235(13) 0.0234(13) 0.0000(11) 0.0051(10) 0.0039(11)
C20 0.0287(14) 0.0441(18) 0.0308(16) -0.0133(13) 0.0086(12) 0.0082(14)
C21 0.0472(19) 0.0308(18) 0.065(2) -0.0249(16) 0.0220(17) 0.0021(15)
C22 0.058(2) 0.0158(15) 0.093(3) -0.0085(16) 0.039(2) -0.0005(15)
C23 0.0382(15) 0.0190(14) 0.0513(18) 0.0058(13) 0.0239(14) 0.0047(12)
C24 0.0258(12) 0.0177(12) 0.0173(12) 0.0049(10) 0.0060(10) 0.0041(10)
C25 0.0431(16) 0.0138(13) 0.0312(15) 0.0010(11) 0.0099(12) 0.0041(12)
C26 0.0504(17) 0.0157(13) 0.0399(17) 0.0138(12) 0.0159(14) 0.0074(13)
C27 0.0524(17) 0.0244(14) 0.0246(14) 0.0166(11) 0.0162(13) 0.0129(13)
C28 0.0275(13) 0.0177(12) 0.0192(13) 0.0054(10) 0.0078(10) 0.0075(11)
C29 0.0257(13) 0.0341(15) 0.0181(13) 0.0081(11) 0.0061(10) 0.0091(12)
C30 0.0232(13) 0.0409(17) 0.0274(14) 0.0092(12) 0.0043(11) 0.0135(12)
C31 0.0231(13) 0.0446(17) 0.0310(15) 0.0084(13) 0.0129(11) 0.0122(13)
C32 0.0286(14) 0.0393(16) 0.0218(14) 0.0109(12) 0.0124(11) 0.0088(12)
C33 0.0210(12) 0.0206(13) 0.0210(13) 0.0055(10) 0.0056(10) 0.0059(10)

loop_
_atom_type_symbol
_atom_type_description
_atom_type_scat_dispersion_real
_atom_type_scat_dispersion_imag
_atom_type_scat_source
C C 0.0033 0.0016 'International Tables Vol C Tables 4.2.6.8 and 6.1.1.4'
H H 0.0000 0.0000 'International Tables Vol C Tables 4.2.6.8 and 6.1.1.4'
N N 0.0061 0.0033 'International Tables Vol C Tables 4.2.6.8 and 6.1.1.4'
O O 0.0106 0.0060 'International Tables Vol C Tables 4.2.6.8 and 6.1.1.4'
Cl Cl 0.1484 0.1585 'International Tables Vol C Tables 4.2.6.8 and 6.1.1.4'
Cu Cu 0.3201 1.2651 'International Tables Vol C Tables 4.2.6.8 and 6.1.1.4'

loop_
_geom_angle_atom_site_label_1
_geom_angle_atom_site_label_2
_geom_angle_atom_site_label_3
_geom_angle
_geom_angle_site_symmetry_1
_geom_angle_site_symmetry_3
O2 Cu1 O2 180.0 . 2_666
O2 Cu1 O1 88.56(6) . 2_666
O2 Cu1 O1 91.44(6) 2_666 2_666
O2 Cu1 O1 91.44(6) . .
O2 Cu1 O1 88.56(6) 2_666 .
O1 Cu1 O1 180.0 2_666 .
O2 Cu2 O3 81.52(6) . .
O2 Cu2 N1 86.31(7) . .
O3 Cu2 N1 166.80(7) . .
O2 Cu2 N6 175.56(7) . .
O3 Cu2 N6 94.73(7) . .
N1 Cu2 N6 97.63(7) . .
O2 Cu2 N7 90.69(7) . .
O3 Cu2 N7 88.30(6) . .
N1 Cu2 N7 96.98(7) . .
N6 Cu2 N7 86.81(7) . .
O2 Cu2 N2 87.74(6) . .
O3 Cu2 N2 97.98(6) . .
N1 Cu2 N2 76.34(7) . .
N6 Cu2 N2 95.16(7) . .
N7 Cu2 N2 173.22(6) . .
N3 Cu3 O1 88.10(7) . 2_666
N3 Cu3 O4 155.88(7) . 2_666
O1 Cu3 O4 81.24(6) 2_666 2_666
N3 Cu3 N4 89.46(7) . .
O1 Cu3 N4 162.65(6) 2_666 .
O4 Cu3 N4 94.31(7) 2_666 .
N3 Cu3 N5 105.63(8) . .
O1 Cu3 N5 103.21(6) 2_666 .
O4 Cu3 N5 97.87(7) 2_666 .
N4 Cu3 N5 94.00(7) . .
O7 Cl1 O5 109.24(11) . .
O7 Cl1 O8 109.71(13) . .
O5 Cl1 O8 109.04(12) . .
O7 Cl1 O6 109.92(12) . .
O5 Cl1 O6 109.37(12) . .
O8 Cl1 O6 109.54(12) . .
C1 N1 O1 112.20(17) . .
C1 N1 Cu2 131.16(16) . .
O1 N1 Cu2 115.06(12) . .
C7 N2 C9 117.1(2) . .
C7 N2 C8 114.88(18) . .
C9 N2 C8 110.46(18) . .
C7 N2 Cu2 97.56(12) . .
C9 N2 Cu2 105.02(13) . .
C8 N2 Cu2 110.49(14) . .
C10 N3 O2 110.41(18) . .
C10 N3 Cu3 130.01(15) . .
O2 N3 Cu3 117.61(13) . .
C16 N4 C18 112.64(17) . .
C16 N4 C17 109.43(17) . .
C18 N4 C17 107.95(17) . .
C16 N4 Cu3 113.66(13) . .
C18 N4 Cu3 108.08(13) . .
C17 N4 Cu3 104.63(13) . .
C19 N5 C23 117.4(2) . .
C19 N5 Cu3 121.09(17) . .
C23 N5 Cu3 121.18(15) . .
C24 N6 C28 118.1(2) . .
C24 N6 Cu2 120.12(16) . .
C28 N6 Cu2 121.69(15) . .
C33 N7 C29 117.0(2) . .
C33 N7 Cu2 128.59(15) . .
C29 N7 Cu2 113.50(16) . .
N1 O1 Cu1 113.92(11) . .
N1 O1 Cu3 112.04(11) . 2_666
Cu1 O1 Cu3 114.79(7) . 2_666
N3 O2 Cu1 120.85(13) . .
N3 O2 Cu2 112.53(12) . .
Cu1 O2 Cu2 118.58(7) . .
C10 O3 Cu2 110.46(13) . .
C1 O4 Cu3 110.89(14) . 2_666
N1 C1 O4 123.4(2) . .
N1 C1 C2 117.70(19) . .
O4 C1 C2 118.92(19) . .
C3 C2 C7 119.5(2) . .
C3 C2 C1 118.3(2) . .
C7 C2 C1 122.1(2) . .
C4 C3 C2 121.5(2) . .
C4 C3 H3 119.3 . .
C2 C3 H3 119.3 . .
C5 C4 C3 119.3(2) . .
C5 C4 H4 120.3 . .
C3 C4 H4 120.3 . .
C4 C5 C6 120.3(2) . .
C4 C5 H5 119.9 . .
C6 C5 H5 119.9 . .
C5 C6 C7 121.4(2) . .
C5 C6 H6 119.3 . .
C7 C6 H6 119.3 . .
C6 C7 N2 122.1(2) . .
C6 C7 C2 118.0(2) . .
N2 C7 C2 119.8(2) . .
N2 C8 H8A 109.5 . .
N2 C8 H8B 109.5 . .
H8A C8 H8B 109.5 . .
N2 C8 H8C 109.5 . .
H8A C8 H8C 109.5 . .
H8B C8 H8C 109.5 . .
N2 C9 H9A 109.5 . .
N2 C9 H9B 109.5 . .
H9A C9 H9B 109.5 . .
N2 C9 H9C 109.5 . .
H9A C9 H9C 109.5 . .
H9B C9 H9C 109.5 . .
O3 C10 N3 123.57(19) . .
O3 C10 C11 118.68(19) . .
N3 C10 C11 117.6(2) . .
C12 C11 C16 119.5(2) . .
C12 C11 C10 115.4(2) . .
C16 C11 C10 125.0(2) . .
C13 C12 C11 121.0(2) . .
C13 C12 H12 119.5 . .
C11 C12 H12 119.5 . .
C14 C13 C12 119.4(2) . .
C14 C13 H13 120.3 . .
C12 C13 H13 120.3 . .
C13 C14 C15 120.6(2) . .
C13 C14 H14 119.7 . .
C15 C14 H14 119.7 . .
C14 C15 C16 120.8(2) . .
C14 C15 H15 119.6 . .
C16 C15 H15 119.6 . .
C15 C16 C11 118.6(2) . .
C15 C16 N4 120.8(2) . .
C11 C16 N4 120.50(18) . .
N4 C17 H17A 109.5 . .
N4 C17 H17B 109.5 . .
H17A C17 H17B 109.5 . .
N4 C17 H17C 109.5 . .
H17A C17 H17C 109.5 . .
H17B C17 H17C 109.5 . .
N4 C18 H18A 109.5 . .
N4 C18 H18B 109.5 . .
H18A C18 H18B 109.5 . .
N4 C18 H18C 109.5 . .
H18A C18 H18C 109.5 . .
H18B C18 H18C 109.5 . .
N5 C19 C20 123.4(3) . .
N5 C19 H19 118.3 . .
C20 C19 H19 118.3 . .
C21 C20 C19 118.3(3) . .
C21 C20 H20 120.8 . .
C19 C20 H20 120.8 . .
C20 C21 C22 119.3(2) . .
C20 C21 H21 120.3 . .
C22 C21 H21 120.3 . .
C21 C22 C23 118.84(15) . .
C21 C22 H22 120.6 . .
C23 C22 H22 120.6 . .
N5 C23 C22 122.66(13) . .
N5 C23 H23 118.7 . .
C22 C23 H23 118.7 . .
N6 C24 C25 122.5(2) . .
N6 C24 H24 118.8 . .
C25 C24 H24 118.8 . .
C26 C25 C24 119.2(2) . .
C26 C25 H25 120.4 . .
C24 C25 H25 120.4 . .
C25 C26 C27 118.4(2) . .
C25 C26 H26 120.8 . .
C27 C26 H26 120.8 . .
C28 C27 C26 119.4(2) . .
C28 C27 H27 120.3 . .
C26 C27 H27 120.3 . .
N6 C28 C27 122.4(2) . .
N6 C28 H28 118.8 . .
C27 C28 H28 118.8 . .
N7 C29 C30 123.5(2) . .
N7 C29 H29 118.2 . .
C30 C29 H29 118.2 . .
C29 C30 C31 118.7(2) . .
C29 C30 H30 120.7 . .
C31 C30 H30 120.7 . .
C30 C31 C32 118.7(2) . .
C30 C31 H31 120.6 . .
C32 C31 H31 120.6 . .
C33 C32 C31 118.4(2) . .
C33 C32 H32 120.8 . .
C31 C32 H32 120.8 . .
N7 C33 C32 123.6(2) . .
N7 C33 H33 118.2 . .
C32 C33 H33 118.2 . .

loop_
_geom_bond_atom_site_label_1
_geom_bond_atom_site_label_2
_geom_bond_distance
_geom_bond_site_symmetry_2
Cu1 O2 1.8773(15) .
Cu1 O2 1.8773(15) 2_666
Cu1 O1 1.9373(15) 2_666
Cu1 O1 1.9373(15) .
Cu2 O2 1.9283(16) .
Cu2 O3 1.9420(15) .
Cu2 N1 1.9714(17) .
Cu2 N6 1.9942(19) .
Cu2 N7 2.5317(19) .
Cu2 N2 2.6666(19) .
Cu3 N3 1.9543(19) .
Cu3 O1 1.9629(14) 2_666
Cu3 O4 1.9721(16) 2_666
Cu3 N4 2.0915(17) .
Cu3 N5 2.2115(18) .
Cl1 O7 1.4290(18) .
Cl1 O5 1.4337(18) .
Cl1 O8 1.435(2) .
Cl1 O6 1.4412(18) .
N1 C1 1.297(3) .
N1 O1 1.420(2) .
N2 C7 1.415(3) .
N2 C9 1.463(3) .
N2 C8 1.474(3) .
N3 C10 1.315(3) .
N3 O2 1.408(2) .
N4 C16 1.467(3) .
N4 C18 1.486(3) .
N4 C17 1.500(3) .
N5 C19 1.332(3) .
N5 C23 1.334(3) .
N6 C24 1.336(3) .
N6 C28 1.341(3) .
N7 C33 1.330(3) .
N7 C29 1.341(3) .
O1 Cu3 1.9629(14) 2_666
O3 C10 1.282(3) .
O4 C1 1.300(3) .
O4 Cu3 1.9721(16) 2_666
C1 C2 1.494(3) .
C2 C3 1.386(3) .
C2 C7 1.414(3) .
C3 C4 1.382(4) .
C3 H3 0.9500 .
C4 C5 1.381(4) .
C4 H4 0.9500 .
C5 C6 1.382(4) .
C5 H5 0.9500 .
C6 C7 1.397(3) .
C6 H6 0.9500 .
C8 H8A 0.9800 .
C8 H8B 0.9800 .
C8 H8C 0.9800 .
C9 H9A 0.9800 .
C9 H9B 0.9800 .
C9 H9C 0.9800 .
C10 C11 1.487(3) .
C11 C12 1.400(3) .
C11 C16 1.401(3) .
C12 C13 1.380(3) .
C12 H12 0.9500 .
C13 C14 1.376(4) .
C13 H13 0.9500 .
C14 C15 1.384(3) .
C14 H14 0.9500 .
C15 C16 1.395(3) .
C15 H15 0.9500 .
C17 H17A 0.9800 .
C17 H17B 0.9800 .
C17 H17C 0.9800 .
C18 H18A 0.9800 .
C18 H18B 0.9800 .
C18 H18C 0.9800 .
C19 C20 1.387(3) .
C19 H19 0.9500 .
C20 C21 1.364(5) .
C20 H20 0.9500 .
C21 C22 1.373(4) .
C21 H21 0.9500 .
C22 C23 1.385(3) .
C22 H22 0.9500 .
C23 H23 0.9500 .
C24 C25 1.378(3) .
C24 H24 0.9500 .
C25 C26 1.374(4) .
C25 H25 0.9500 .
C26 C27 1.383(4) .
C26 H26 0.9500 .
C27 C28 1.370(3) .
C27 H27 0.9500 .
C28 H28 0.9500 .
C29 C30 1.376(4) .
C29 H29 0.9500 .
C30 C31 1.378(4) .
C30 H30 0.9500 .
C31 C32 1.386(4) .
C31 H31 0.9500 .
C32 C33 1.383(3) .
C32 H32 0.9500 .
C33 H33 0.9500 .
